data_7120811
loop_
_publ_author_name
'Ma, Lulu'
'Yuan, Zexing'
'Huang, Zhenguo'
'Jin, Jingyi'
'Cao, Duxia'
'Guan, Ruifang'
'Chen, Qifeng'
'sun, xuan'

_publ_section_title
;
 Reversible Regulating of Crystal Structures Based on Isomerization of
 Phenylhydrazones
;
_journal_name_full 'Chem. Commun.'
_journal_paper_doi 10.1039/C7CC06374A
_journal_year 2017
_chemical_formula_moiety 'C13 H10 N4'
_chemical_formula_sum 'C13 H10 N4'
_chemical_formula_weight 222.25
_chemical_name_systematic
;
 ? 
;
_space_group_crystal_system orthorhombic
_space_group_IT_number 56
_space_group_name_Hall '-P 2ab 2ac'
_space_group_name_H-M_alt 'P c c n'
_symmetry_space_group_name_Hall '-P 2ab 2ac'
_symmetry_space_group_name_H-M 'P c c n'
_atom_sites_solution_hydrogens geom
_atom_sites_solution_primary iterative
_atom_sites_solution_secondary difmap
_audit_creation_date 2016-05-11
_audit_creation_method
;
Olex2 1.2
(compiled 2016.02.19 svn.r3266 for OlexSys, GUI svn.r5155)
;
_audit_update_record
;
2016-06-18 deposited with the CCDC.
2017-10-23 downloaded from the CCDC.
;
_cell_angle_alpha 90.00
_cell_angle_beta 90.00
_cell_angle_gamma 90.00
_cell_formula_units_Z 8
_cell_length_a 22.881(2)
_cell_length_b 15.2104(8)
_cell_length_c 7.5406(7)
_cell_measurement_reflns_used 1376
_cell_measurement_temperature 293(2)
_cell_measurement_theta_max 21.4920
_cell_measurement_theta_min 4.0950
_cell_volume 2624.3(4)
_computing_cell_refinement
;
CrysAlisPro, Agilent Technologies,
Version 1.171.37.35 (release 13-08-2014 CrysAlis171 .NET)
(compiled Aug 13 2014,18:06:01)
;
_computing_data_collection
;
CrysAlisPro, Agilent Technologies,
Version 1.171.37.35 (release 13-08-2014 CrysAlis171 .NET)
(compiled Aug 13 2014,18:06:01)
;
_computing_data_reduction
;
CrysAlisPro, Agilent Technologies,
Version 1.171.37.35 (release 13-08-2014 CrysAlis171 .NET)
(compiled Aug 13 2014,18:06:01)
;
_computing_molecular_graphics 'Olex2 (Dolomanov et al., 2009)'
_computing_publication_material 'Olex2 (Dolomanov et al., 2009)'
_computing_structure_refinement 'ShelXL (Sheldrick, 2015)'
_computing_structure_solution 'olex2.solve (Bourhis et al., 2015)'
_diffrn_ambient_temperature 293.15
_diffrn_detector 'CCD plate'
_diffrn_detector_area_resol_mean 16.0355
_diffrn_detector_type Eos
_diffrn_measured_fraction_theta_full 0.991
_diffrn_measured_fraction_theta_max 0.991
_diffrn_measurement_details
;
#__ type_ start__ end____ width___ exp.time_
  1 omega  -25.00   55.00   0.5000   15.0000
omega____ theta____ kappa____ phi______ frames
    -       15.8569  -99.0000  150.0000 160

#__ type_ start__ end____ width___ exp.time_
  2 omega  -53.00   85.00   0.5000   15.0000
omega____ theta____ kappa____ phi______ frames
    -       15.8569    0.0000    0.0000 276

#__ type_ start__ end____ width___ exp.time_
  3 omega  -17.00    8.00   0.5000   15.0000
omega____ theta____ kappa____ phi______ frames
    -       15.8569 -108.0000  -35.0000 50
;
_diffrn_measurement_device 'four-circle diffractometer'
_diffrn_measurement_device_type 'Xcalibur, Eos, Gemini'
_diffrn_measurement_method '\w scans'
_diffrn_orient_matrix_UB_11 -0.0089280000
_diffrn_orient_matrix_UB_12 0.0059976000
_diffrn_orient_matrix_UB_13 0.0892824000
_diffrn_orient_matrix_UB_21 0.0276425000
_diffrn_orient_matrix_UB_22 0.0184836000
_diffrn_orient_matrix_UB_23 0.0205629000
_diffrn_orient_matrix_UB_31 -0.0108023000
_diffrn_orient_matrix_UB_32 0.0423661000
_diffrn_orient_matrix_UB_33 -0.0216081000
_diffrn_radiation_monochromator graphite
_diffrn_radiation_probe x-ray
_diffrn_radiation_type MoK\a
_diffrn_radiation_wavelength 0.71073
_diffrn_reflns_av_R_equivalents 0.0489
_diffrn_reflns_av_unetI/netI 0.0454
_diffrn_reflns_limit_h_max 28
_diffrn_reflns_limit_h_min -28
_diffrn_reflns_limit_k_max 19
_diffrn_reflns_limit_k_min -13
_diffrn_reflns_limit_l_max 9
_diffrn_reflns_limit_l_min -8
_diffrn_reflns_number 11874
_diffrn_reflns_theta_full 26.37
_diffrn_reflns_theta_max 26.37
_diffrn_reflns_theta_min 3.50
_diffrn_source 'Enhance (Mo) X-ray Source'
_exptl_absorpt_coefficient_mu 0.071
_exptl_absorpt_correction_T_max 1.00000
_exptl_absorpt_correction_T_min 0.86686
_exptl_absorpt_correction_type multi-scan
_exptl_absorpt_process_details
;
CrysAlisPro, Agilent Technologies,
Version 1.171.37.35 (release 13-08-2014 CrysAlis171 .NET)
(compiled Aug 13 2014,18:06:01)
Empirical absorption correction using spherical harmonics,
 implemented in SCALE3 ABSPACK scaling algorithm.
;
_exptl_crystal_density_diffrn 1.125
_exptl_crystal_density_method 'not measured'
_exptl_crystal_F_000 928
_exptl_crystal_size_max 0.44
_exptl_crystal_size_mid 0.14
_exptl_crystal_size_min 0.12
_refine_diff_density_max 0.160
_refine_diff_density_min -0.206
_refine_diff_density_rms 0.038
_refine_ls_extinction_method none
_refine_ls_goodness_of_fit_ref 0.993
_refine_ls_hydrogen_treatment constr
_refine_ls_matrix_type full
_refine_ls_number_parameters 154
_refine_ls_number_reflns 2663
_refine_ls_number_restraints 0
_refine_ls_restrained_S_all 0.993
_refine_ls_R_factor_all 0.1203
_refine_ls_R_factor_gt 0.0608
_refine_ls_shift/su_max 0.000
_refine_ls_shift/su_mean 0.000
_refine_ls_structure_factor_coef Fsqd
_refine_ls_weighting_details 'calc w=1/[\s^2^(Fo^2^)+(0.0981P)^2^+0.0000P] where P=(Fo^2^+2Fc^2^)/3'
_refine_ls_weighting_scheme calc
_refine_ls_wR_factor_gt 0.1606
_refine_ls_wR_factor_ref 0.2073
_reflns_number_gt 1352
_reflns_number_total 2663
_reflns_threshold_expression >2sigma(I)
_cod_data_source_file c7cc06374a2.cif
_cod_data_source_block 160510_haoq_1
_cod_database_code 7120811
_chemical_oxdiff_formula 'C H N'
_reflns_odcompleteness_completeness 99.45
_reflns_odcompleteness_iscentric 1
_reflns_odcompleteness_theta 26.32
_olex2_refinement_description
;
1. Fixed Uiso
 At 1.2 times of:
  All C(H) groups, All N(H) groups
2.a Aromatic/amide H refined with riding coordinates:
 N3(H3), C13(H13), C2(H2), C4(H4), C9(H9), C10(H10), C3(H3A), C11(H11), C1(H1),
  C12(H12)
;
_olex2_date_sample_data_collection 2009-07-08
_olex2_submission_special_instructions 'No special instructions were received'

loop_
_space_group_symop_id
_space_group_symop_operation_xyz
1 'x, y, z'
2 '-x+1/2, -y+1/2, z'
3 'x+1/2, -y, -z+1/2'
4 '-x, y+1/2, -z+1/2'
5 '-x, -y, -z'
6 'x-1/2, y-1/2, -z'
7 '-x-1/2, y, z-1/2'
8 'x, -y-1/2, z-1/2'

loop_
_atom_site_label
_atom_site_type_symbol
_atom_site_fract_x
_atom_site_fract_y
_atom_site_fract_z
_atom_site_U_iso_or_equiv
_atom_site_adp_type
_atom_site_occupancy
_atom_site_calc_flag
_atom_site_refinement_flags_posn
N2 N 0.05871(9) 0.25700(12) 0.3448(3) 0.0616(6) Uani 1 d .
N3 N 0.10865(9) 0.25842(12) 0.4331(3) 0.0622(6) Uani 1 d .
H3 H 0.1233 0.3078 0.4664 0.075 Uiso 1 calc R
N1 N 0.10104(10) 0.43310(12) 0.4358(3) 0.0699(6) Uani 1 d .
C5 C 0.05288(12) 0.42238(14) 0.3345(3) 0.0602(7) Uani 1 d .
C8 C 0.13784(11) 0.17992(14) 0.4728(3) 0.0583(6) Uani 1 d .
C6 C 0.03326(11) 0.33165(14) 0.3017(3) 0.0607(7) Uani 1 d .
C13 C 0.18589(12) 0.18396(17) 0.5846(4) 0.0726(8) Uani 1 d .
H13 H 0.1978 0.2378 0.6305 0.087 Uiso 1 calc R
C2 C 0.09204(15) 0.58874(16) 0.3976(4) 0.0823(9) Uani 1 d .
H2 H 0.1063 0.6447 0.4216 0.099 Uiso 1 calc R
C7 C -0.02031(14) 0.32013(16) 0.2078(4) 0.0735(8) Uani 1 d .
C4 C 0.02320(12) 0.49360(15) 0.2613(4) 0.0705(8) Uani 1 d .
H4 H -0.0098 0.4846 0.1914 0.085 Uiso 1 calc R
C9 C 0.12080(12) 0.09924(15) 0.4057(4) 0.0705(7) Uani 1 d .
H9 H 0.0890 0.0955 0.3291 0.085 Uiso 1 calc R
C10 C 0.15078(13) 0.02479(15) 0.4524(4) 0.0797(8) Uani 1 d .
H10 H 0.1385 -0.0294 0.4089 0.096 Uiso 1 calc R
C3 C 0.04302(15) 0.57691(16) 0.2932(4) 0.0831(9) Uani 1 d .
H3A H 0.0237 0.6251 0.2452 0.100 Uiso 1 calc R
N4 N -0.06380(14) 0.31379(17) 0.1330(4) 0.1037(9) Uani 1 d .
C11 C 0.19868(14) 0.02872(18) 0.5623(4) 0.0838(9) Uani 1 d .
H11 H 0.2189 -0.0223 0.5915 0.101 Uiso 1 calc R
C1 C 0.11904(13) 0.51502(16) 0.4651(4) 0.0805(8) Uani 1 d .
H1 H 0.1519 0.5230 0.5357 0.097 Uiso 1 calc R
C12 C 0.21629(13) 0.1082(2) 0.6282(4) 0.0843(9) Uani 1 d .
H12 H 0.2487 0.1114 0.7024 0.101 Uiso 1 calc R

loop_
_atom_site_aniso_label
_atom_site_aniso_U_11
_atom_site_aniso_U_22
_atom_site_aniso_U_33
_atom_site_aniso_U_23
_atom_site_aniso_U_13
_atom_site_aniso_U_12
N2 0.0621(13) 0.0503(12) 0.0724(13) 0.0062(9) 0.0076(10) 0.0020(9)
N3 0.0596(13) 0.0463(11) 0.0806(14) 0.0041(9) 0.0044(11) 0.0000(9)
N1 0.0750(15) 0.0475(11) 0.0873(16) 0.0006(10) 0.0041(12) -0.0007(10)
C5 0.0674(16) 0.0508(14) 0.0624(15) 0.0011(11) 0.0144(13) 0.0067(11)
C8 0.0571(14) 0.0466(12) 0.0712(16) 0.0093(11) 0.0147(12) 0.0019(11)
C6 0.0654(16) 0.0477(14) 0.0691(16) 0.0023(11) 0.0074(12) 0.0060(11)
C13 0.0673(17) 0.0597(15) 0.091(2) -0.0013(13) 0.0033(15) -0.0013(13)
C2 0.096(2) 0.0435(15) 0.108(2) -0.0030(14) 0.0162(19) 0.0000(14)
C7 0.080(2) 0.0517(14) 0.089(2) -0.0016(13) -0.0071(16) 0.0067(13)
C4 0.0811(19) 0.0515(14) 0.0787(18) 0.0017(12) 0.0039(14) 0.0102(12)
C9 0.0737(18) 0.0514(14) 0.0863(19) 0.0029(12) -0.0005(14) 0.0002(12)
C10 0.086(2) 0.0475(14) 0.105(2) 0.0006(13) 0.0102(18) 0.0013(13)
C3 0.101(2) 0.0468(15) 0.102(2) 0.0063(14) 0.0068(19) 0.0122(14)
N4 0.105(2) 0.0722(16) 0.134(2) -0.0025(14) -0.0330(19) 0.0072(14)
C11 0.087(2) 0.0599(17) 0.105(2) 0.0140(15) 0.0105(18) 0.0146(15)
C1 0.0799(19) 0.0569(17) 0.105(2) -0.0041(14) 0.0005(16) -0.0049(13)
C12 0.0743(19) 0.0793(19) 0.099(2) 0.0107(16) -0.0047(16) 0.0139(16)

loop_
_atom_type_symbol
_atom_type_description
_atom_type_scat_dispersion_real
_atom_type_scat_dispersion_imag
_atom_type_scat_source
C C 0.0033 0.0016 'International Tables Vol C Tables 4.2.6.8 and 6.1.1.4'
H H 0.0000 0.0000 'International Tables Vol C Tables 4.2.6.8 and 6.1.1.4'
N N 0.0061 0.0033 'International Tables Vol C Tables 4.2.6.8 and 6.1.1.4'

loop_
_geom_angle_atom_site_label_1
_geom_angle_atom_site_label_2
_geom_angle_atom_site_label_3
_geom_angle
C6 N2 N3 119.48(19)
N2 N3 H3 119.8
N2 N3 C8 120.36(19)
C8 N3 H3 119.8
C1 N1 C5 117.4(2)
N1 C5 C6 117.2(2)
N1 C5 C4 121.9(2)
C4 C5 C6 120.9(3)
C13 C8 N3 118.0(2)
C9 C8 N3 123.0(2)
C9 C8 C13 119.0(2)
N2 C6 C5 129.2(2)
N2 C6 C7 113.4(2)
C7 C6 C5 117.4(2)
C8 C13 H13 119.8
C12 C13 C8 120.4(3)
C12 C13 H13 119.8
C3 C2 H2 121.0
C1 C2 H2 121.0
C1 C2 C3 117.9(2)
N4 C7 C6 177.7(3)
C5 C4 H4 120.4
C3 C4 C5 119.3(3)
C3 C4 H4 120.4
C8 C9 H9 120.0
C10 C9 C8 119.9(3)
C10 C9 H9 120.0
C9 C10 H10 119.4
C9 C10 C11 121.2(3)
C11 C10 H10 119.4
C2 C3 H3A 120.3
C4 C3 C2 119.4(3)
C4 C3 H3A 120.3
C10 C11 H11 120.3
C12 C11 C10 119.5(3)
C12 C11 H11 120.3
N1 C1 C2 124.2(3)
N1 C1 H1 117.9
C2 C1 H1 117.9
C13 C12 H12 120.0
C11 C12 C13 120.0(3)
C11 C12 H12 120.0

loop_
_geom_bond_atom_site_label_1
_geom_bond_atom_site_label_2
_geom_bond_distance
N2 N3 1.323(2)
N2 C6 1.317(3)
N3 H3 0.8600
N3 C8 1.400(3)
N1 C5 1.350(3)
N1 C1 1.331(3)
C5 C6 1.472(3)
C5 C4 1.393(3)
C8 C13 1.387(3)
C8 C9 1.383(3)
C6 C7 1.426(4)
C13 H13 0.9300
C13 C12 1.386(4)
C2 H2 0.9300
C2 C3 1.382(4)
C2 C1 1.378(3)
C7 N4 1.148(3)
C4 H4 0.9300
C4 C3 1.367(4)
C9 H9 0.9300
C9 C10 1.370(3)
C10 H10 0.9300
C10 C11 1.375(4)
C3 H3A 0.9300
C11 H11 0.9300
C11 C12 1.368(4)
C1 H1 0.9300
C12 H12 0.9300

loop_
_geom_torsion_atom_site_label_1
_geom_torsion_atom_site_label_2
_geom_torsion_atom_site_label_3
_geom_torsion_atom_site_label_4
_geom_torsion
N2 N3 C8 C13 -171.9(2)
N2 N3 C8 C9 8.0(3)
N2 C6 C7 N4 169(8)
N3 N2 C6 C5 1.4(4)
N3 N2 C6 C7 -179.7(2)
N3 C8 C13 C12 179.9(2)
N3 C8 C9 C10 -178.9(2)
N1 C5 C6 N2 -6.4(4)
N1 C5 C6 C7 174.8(2)
N1 C5 C4 C3 -0.4(4)
C5 N1 C1 C2 -0.6(4)
C5 C6 C7 N4 -12(8)
C5 C4 C3 C2 -0.1(4)
C8 C13 C12 C11 -0.6(4)
C8 C9 C10 C11 -1.5(4)
C6 N2 N3 C8 -176.94(19)
C6 C5 C4 C3 -179.4(2)
C13 C8 C9 C10 1.0(4)
C4 C5 C6 N2 172.7(2)
C4 C5 C6 C7 -6.2(4)
C9 C8 C13 C12 0.0(4)
C9 C10 C11 C12 0.9(5)
C10 C11 C12 C13 0.2(5)
C3 C2 C1 N1 0.2(4)
C1 N1 C5 C6 179.8(2)
C1 N1 C5 C4 0.7(4)
C1 C2 C3 C4 0.1(4)
